data_2102103
loop_
_publ_author_name
'Dillen, Jan L.M.'
'Bredenkamp, Martin W.'
'Prinsloo, Mare-Loe'

_publ_section_title
;
 Single crystal structure and molecular dynamics analysis of a
 <i>myo</i>-inositol derivative
;
_journal_issue 4
_journal_name_full 'Acta Crystallographica Section B'
_journal_page_first 738
_journal_page_last 743
_journal_paper_doi 10.1107/S0108768100005309
_journal_volume 56
_journal_year 2000
_chemical_formula_sum 'C29 H44 O10 Si'
_chemical_formula_weight 580.73
_chemical_name_systematic
;
 ?
;
_space_group_IT_number 4
_symmetry_cell_setting monoclinic
_symmetry_space_group_name_Hall 'P 2yb'
_symmetry_space_group_name_H-M 'P 1 21 1'
_cell_angle_alpha 90.00
_cell_angle_beta 96.188(2)
_cell_angle_gamma 90.00
_cell_formula_units_Z 2
_cell_length_a 7.5722(4)
_cell_length_b 10.2402(5)
_cell_length_c 21.1352(9)
_cell_measurement_reflns_used 6199
_cell_measurement_temperature 298(2)
_cell_measurement_theta_max 26.43
_cell_measurement_theta_min 3.36
_cell_volume 1629.29(14)
_computing_data_collection '"Collect" data collection software, Nonius B.V., 1998.'
_computing_data_reduction 'Denzo-SMN (Otwinowski & Minor, 1997)'
_computing_structure_refinement 'SHELXL-97 (Sheldrick, 1997)'
_computing_structure_solution 'SHELXS-97 (Sheldrick, 1990)'
_diffrn_ambient_temperature 298(2)
_diffrn_measured_fraction_theta_full .993
_diffrn_measured_fraction_theta_max .993
_diffrn_measurement_device_type 'Enraf Nonius Kappa CCD'
_diffrn_measurement_method 'a 175\% \y-scan and 2 \w'
_diffrn_radiation_monochromator graphite
_diffrn_radiation_source 'fine-focus sealed tube'
_diffrn_radiation_type MoK\a
_diffrn_radiation_wavelength .71070
_diffrn_reflns_av_R_equivalents .0187
_diffrn_reflns_av_sigmaI/netI .0287
_diffrn_reflns_limit_h_max 9
_diffrn_reflns_limit_h_min 0
_diffrn_reflns_limit_k_max 12
_diffrn_reflns_limit_k_min -12
_diffrn_reflns_limit_l_max 26
_diffrn_reflns_limit_l_min -26
_diffrn_reflns_number 6439
_diffrn_reflns_theta_full 26.43
_diffrn_reflns_theta_max 26.43
_diffrn_reflns_theta_min 3.36
_diffrn_standards_number 0
_exptl_absorpt_coefficient_mu .122
_exptl_absorpt_correction_type none
_exptl_crystal_colour colourless
_exptl_crystal_density_diffrn 1.184
_exptl_crystal_density_method 'not measured'
_exptl_crystal_description block
_exptl_crystal_F_000 624
_exptl_crystal_size_max .5
_exptl_crystal_size_mid .4
_exptl_crystal_size_min .3
_refine_diff_density_max .548
_refine_diff_density_min -.798
_refine_ls_abs_structure_details 'Flack H D (1983), Acta Cryst. A39, 876-881'
_refine_ls_abs_structure_Flack .4(3)
_refine_ls_extinction_method none
_refine_ls_goodness_of_fit_ref 1.111
_refine_ls_hydrogen_treatment mixed
_refine_ls_matrix_type full
_refine_ls_number_parameters 435
_refine_ls_number_reflns 6199
_refine_ls_number_restraints 7
_refine_ls_restrained_S_all 1.118
_refine_ls_R_factor_all .0839
_refine_ls_R_factor_gt .0726
_refine_ls_shift/su_max .049
_refine_ls_shift/su_mean .001
_refine_ls_structure_factor_coef Fsqd
_refine_ls_weighting_details 'calc w=1/[\s^2^(Fo^2^)+(0.0996P)^2^+0.6765P] where P=(Fo^2^+2Fc^2^)/3'
_refine_ls_weighting_scheme calc
_refine_ls_wR_factor_ref .1980
_reflns_number_gt 5230
_reflns_number_total 6199
_reflns_threshold_expression >2\s(I)
_cod_data_source_file ns0003.cif
_cod_data_source_block 298K
_cod_original_sg_symbol_Hall 'P 2y1'
_cod_database_code 2102103
_cod_database_fobs_code 2102103

loop_
_symmetry_equiv_pos_as_xyz
'x, y, z'
'-x, y+1/2, -z'

loop_
_atom_site_label
_atom_site_fract_x
_atom_site_fract_y
_atom_site_fract_z
_atom_site_U_iso_or_equiv
_atom_site_adp_type
_atom_site_calc_flag
_atom_site_refinement_flags
_atom_site_occupancy
_atom_site_type_symbol
C1 .5463(5) .8249(4) .2097(2) .0655(10) Uani d . 1 C
O2 .3830(3) .8758(2) .21123(13) .0590(6) Uani d . 1 O
C3 .2591(4) .7685(3) .21270(18) .0515(7) Uani d G 1 C
H3 .2196 .7406 .1691 .127(3) Uiso calc R 1 H
C4 .1003(5) .7903(4) .24825(18) .0590(9) Uani d G 1 C
H4 .0165 .8519 .2257 .127(3) Uiso calc R 1 H
O5 .1551(4) .8332(3) .31087(15) .0748(8) Uani d . 1 O
C6 .0617(6) .7564(5) .3535(2) .0792(13) Uani d . 1 C
C7 -.1121(8) .8171(7) .3641(3) .106(2) Uani d G 1 C
H7A -.1865 .8232 .3239 .127(3) Uiso calc R 1 H
H7B -.0920 .9049 .3806 .127(3) Uiso calc R 1 H
C8 -.2074(13) .7366(11) .4110(5) .156(4) Uani d G 1 C
H8A -.3129 .7828 .4209 .127(3) Uiso calc R 1 H
H8B -.2443 .6537 .3917 .127(3) Uiso calc R 1 H
C9 -.0855(17) .7121(13) .4725(4) .193(5) Uani d G 1 C
H9A -.1454 .6553 .5001 .127(3) Uiso calc R 1 H
H9B -.0615 .7944 .4945 .127(3) Uiso calc R 1 H
C10 .0842(13) .6516(12) .4599(3) .157(4) Uani d G 1 C
H10A .0610 .5657 .4416 .127(3) Uiso calc R 1 H
H10B .1590 .6408 .4998 .127(3) Uiso calc R 1 H
C11 .1822(10) .7338(9) .4148(3) .120(2) Uani d G 1 C
H11A .2161 .8169 .4345 .127(3) Uiso calc R 1 H
H11B .2894 .6890 .4055 .127(3) Uiso calc R 1 H
O12 .0401(4) .6329(3) .32271(14) .0718(7) Uani d . 1 O
C13 .0128(5) .6547(4) .25581(17) .0569(8) Uani d G 1 C
H13 -.1145 .6588 .2415 .127(3) Uiso calc R 1 H
C14 .0976(4) .5375(4) .22527(16) .0534(8) Uani d G 1 C
H14 .0500 .4571 .2420 .127(3) Uiso calc R 1 H
C15 .3034(4) .5284(3) .23272(16) .0506(7) Uani d G 1 C
H15 .3444 .4941 .1936 .127(3) Uiso calc R 1 H
C16 .3755(4) .6648(3) .24568(17) .0512(8) Uani d G 1 C
H16 .3859 .6808 .2916 .127(3) Uiso calc R 1 H
O17 .5461(3) .6937(3) .22228(14) .0648(7) Uani d . 1 O
O18 .6728(4) .8837(3) .19854(19) .0860(10) Uani d . 1 O
O19 .3622(4) .4481(3) .28416(12) .0633(7) Uani d . 1 O
Si20 .4279(3) .29636(16) .28631(7) .1166(7) Uani d D 1 Si
C21 .4766(19) .2334(8) .2127(3) .205(7) Uani d GD 1 C
H21A .4202 .2863 .1789 .127(3) Uiso calc R 1 H
H21B .4333 .1454 .2080 .127(3) Uiso calc R 1 H
H21C .6028 .2341 .2111 .127(3) Uiso calc R 1 H
C22 .2297(13) .2017(11) .2936(12) .43(2) Uani d GD 1 C
H22A .2302 .1717 .3366 .127(3) Uiso calc R 1 H
H22B .2268 .1279 .2654 .127(3) Uiso calc R 1 H
H22C .1268 .2551 .2825 .127(3) Uiso calc R 1 H
C23 .5605(16) .2660(8) .3581(3) .252(9) Uani d D 1 C
C24 .5776(19) .1140(9) .3705(5) .203(6) Uani d GD 1 C
H24A .6767 .0805 .3508 .127(3) Uiso calc R 1 H
H24B .4707 .0713 .3528 .127(3) Uiso calc R 1 H
H24C .5958 .0979 .4155 .127(3) Uiso calc R 1 H
C25 .4790(19) .3250(12) .4167(3) .205(6) Uani d GD 1 C
H25A .3522 .3159 .4107 .127(3) Uiso calc R 1 H
H25B .5095 .4159 .4207 .127(3) Uiso calc R 1 H
H25C .5254 .2796 .4546 .127(3) Uiso calc R 1 H
C26 .7268(15) .3513(17) .3384(13) .57(3) Uani d GD 1 C
H26A .7236 .3534 .2929 .127(3) Uiso calc R 1 H
H26B .8360 .3122 .3564 .127(3) Uiso calc R 1 H
H26C .7189 .4387 .3543 .127(3) Uiso calc R 1 H
O27 .0327(3) .5484(3) .15776(12) .0594(6) Uani d . 1 O
C28 -.0094(5) .4382(4) .12628(19) .0616(9) Uani d . 1 C
O29 .0141(8) .3343(4) .1486(2) .138(2) Uani d . 1 O
C30 -.0833(4) .4665(3) .05901(16) .0479(7) Uani d . 1 C
O31 -.1426(3) .3419(2) .03012(11) .0512(5) Uani d . 1 O
C32 -.2589(4) .3723(3) -.02149(16) .0494(7) Uani d . 1 C
C33 -.2732(5) .5188(4) -.02458(17) .0563(8) Uani d . 1 C
C34 -.0874(7) .5569(5) -.0450(2) .0768(12) Uani d G 1 C
H34A -.0607 .5066 -.0817 .127(3) Uiso calc R 1 H
H34B -.0828 .6492 -.0551 .127(3) Uiso calc R 1 H
C35 .0430(5) .5236(5) .0141(2) .0696(11) Uani d G 1 C
H35A .1029 .6010 .0320 .127(3) Uiso calc R 1 H
H35B .1308 .4600 .0041 .127(3) Uiso calc R 1 H
C36 -.2515(4) .5522(3) .04784(15) .0468(7) Uani d . 1 C
C37 -.4049(5) .5008(5) .0824(2) .0680(10) Uani d G 1 C
H37A -.3768 .5119 .1274 .127(3) Uiso calc R 1 H
H37B -.4230 .4097 .0729 .127(3) Uiso calc R 1 H
H37C -.5112 .5484 .0684 .127(3) Uiso calc R 1 H
C38 -.2234(6) .6969(4) .0617(2) .0640(10) Uani d G 1 C
H38A -.1262 .7282 .0402 .127(3) Uiso calc R 1 H
H38B -.1969 .7096 .1067 .127(3) Uiso calc R 1 H
H38C -.3293 .7441 .0468 .127(3) Uiso calc R 1 H
O39 -.3236(4) .2899(3) -.05682(13) .0653(7) Uani d . 1 O
C40 -.4371(8) .5681(5) -.0654(2) .0889(15) Uani d G 1 C
H40A -.5413 .5294 -.0511 .127(3) Uiso calc R 1 H
H40B -.4297 .5447 -.1090 .127(3) Uiso calc R 1 H
H40C -.4439 .6614 -.0618 .127(3) Uiso calc R 1 H

loop_
_atom_site_aniso_label
_atom_site_aniso_U_11
_atom_site_aniso_U_22
_atom_site_aniso_U_33
_atom_site_aniso_U_12
_atom_site_aniso_U_13
_atom_site_aniso_U_23
C1 .055(2) .058(2) .082(3) .0043(18) -.0011(17) -.0049(19)
O2 .0576(14) .0415(13) .0765(16) .0050(11) .0015(11) -.0020(12)
C3 .0504(16) .0408(17) .0618(19) .0058(14) -.0014(14) -.0012(14)
C4 .0545(18) .054(2) .068(2) .0166(16) .0015(15) -.0047(17)
O5 .0763(17) .072(2) .0763(18) -.0024(14) .0113(14) -.0264(15)
C6 .079(3) .094(4) .065(2) .009(2) .009(2) -.027(2)
C7 .095(3) .117(5) .109(4) .007(3) .030(3) -.039(4)
C8 .154(7) .182(9) .147(8) -.008(6) .084(6) -.042(7)
C9 .282(14) .208(11) .107(6) -.015(10) .100(8) -.033(7)
C10 .181(8) .226(11) .062(4) .014(8) .010(4) .000(5)
C11 .130(5) .156(7) .070(3) .004(5) -.012(3) -.025(4)
O12 .0848(18) .0720(18) .0592(16) .0020(15) .0102(13) -.0072(13)
C13 .0518(18) .062(2) .0552(19) .0056(16) -.0018(14) -.0079(16)
C14 .0545(17) .0495(19) .0541(18) .0026(15) -.0032(14) -.0032(15)
C15 .0574(18) .0410(17) .0520(17) .0068(14) -.0003(13) -.0007(14)
C16 .0469(16) .0478(19) .0577(19) .0084(14) -.0002(13) -.0018(15)
O17 .0505(13) .0555(15) .0879(19) .0127(11) .0056(12) .0007(14)
O18 .0597(16) .072(2) .126(3) -.0104(15) .0083(17) .003(2)
O19 .0769(16) .0505(14) .0596(14) .0139(13) -.0056(11) .0032(12)
Si20 .207(2) .0690(9) .0717(8) .0648(11) .0035(10) .0114(7)
C21 .413(19) .101(6) .099(5) .126(9) .019(7) -.006(4)
C22 .180(12) .078(6) .99(7) -.023(7) -.09(2) .042(18)
C23 .50(2) .145(9) .089(5) .180(13) -.054(8) .003(5)
C24 .309(15) .127(7) .151(8) .092(9) -.071(9) .027(6)
C25 .357(17) .167(10) .082(5) .074(11) -.017(7) .016(5)
C26 .111(8) .176(16) 1.39(10) -.014(9) -.09(2) -.12(3)
O27 .0717(15) .0479(14) .0550(13) -.0048(12) -.0101(11) -.0070(11)
C28 .070(2) .0390(18) .071(2) .0088(16) -.0144(17) -.0085(17)
O29 .246(6) .0476(19) .098(3) .013(3) -.080(3) -.0079(18)
C30 .0511(17) .0351(16) .0555(17) -.0002(13) -.0026(13) -.0118(13)
O31 .0534(12) .0342(11) .0631(13) .0001(9) -.0068(10) -.0091(10)
C32 .0492(16) .0455(18) .0528(17) -.0048(14) .0018(13) -.0054(15)
C33 .073(2) .0417(18) .0509(18) -.0055(16) -.0065(15) .0022(14)
C34 .106(3) .064(3) .063(2) -.031(2) .021(2) -.005(2)
C35 .056(2) .068(3) .087(3) -.0138(19) .0187(18) -.024(2)
C36 .0497(16) .0370(16) .0523(16) .0026(13) -.0003(13) .0004(13)
C37 .057(2) .072(3) .075(2) .0098(19) .0081(17) -.005(2)
C38 .083(3) .0363(17) .070(2) .0073(17) -.0046(19) -.0087(16)
O39 .0745(16) .0501(14) .0680(15) -.0100(13) -.0084(12) -.0106(13)
C40 .119(4) .065(3) .074(3) .012(3) -.033(3) .000(2)

loop_
_atom_type_symbol
_atom_type_description
_atom_type_scat_dispersion_real
_atom_type_scat_dispersion_imag
_atom_type_scat_source
C C .0033 .0016 'International Tables Vol C Tables 4.2.6.8 and 6.1.1.4'
H H .0000 .0000 'International Tables Vol C Tables 4.2.6.8 and 6.1.1.4'
O O .0106 .0060 'International Tables Vol C Tables 4.2.6.8 and 6.1.1.4'
Si Si .0817 .0704 'International Tables Vol C Tables 4.2.6.8 and 6.1.1.4'

loop_
_geom_angle_atom_site_label_1
_geom_angle_atom_site_label_2
_geom_angle_atom_site_label_3
_geom_angle
O18 C1 O2 125.2(4)
O18 C1 O17 124.0(4)
O2 C1 O17 110.8(3)
C1 O2 C3 107.8(3)
O2 C3 C16 101.4(3)
O2 C3 C4 117.0(3)
C16 C3 C4 109.5(3)
O5 C4 C3 110.1(3)
O5 C4 C13 105.5(3)
C3 C4 C13 107.0(3)
C4 O5 C6 107.5(3)
O12 C6 O5 103.9(3)
O12 C6 C11 106.4(5)
O5 C6 C11 109.1(5)
O12 C6 C7 112.2(4)
O5 C6 C7 111.5(5)
C11 C6 C7 113.1(5)
C6 C7 C8 111.0(6)
C9 C8 C7 110.8(8)
C8 C9 C10 111.9(6)
C9 C10 C11 111.9(9)
C6 C11 C10 109.3(6)
C6 O12 C13 108.1(3)
O12 C13 C14 105.8(3)
O12 C13 C4 103.0(3)
C14 C13 C4 116.9(3)
O27 C14 C13 103.8(3)
O27 C14 C15 109.4(3)
C13 C14 C15 117.7(3)
O19 C15 C16 108.9(3)
O19 C15 C14 110.3(3)
C16 C15 C14 107.6(3)
O17 C16 C3 101.3(3)
O17 C16 C15 116.1(3)
C3 C16 C15 112.7(3)
C1 O17 C16 106.5(3)
C15 O19 Si20 130.8(2)
O19 Si20 C23 109.7(3)
O19 Si20 C21 114.6(3)
C23 Si20 C21 123.0(5)
O19 Si20 C22 105.1(5)
C23 Si20 C22 103.6(8)
C21 Si20 C22 97.7(8)
C25 C23 C26 112.2(12)
C25 C23 C24 106.4(9)
C26 C23 C24 121.4(12)
C25 C23 Si20 112.2(6)
C26 C23 Si20 94.0(8)
C24 C23 Si20 110.3(6)
C28 O27 C14 117.4(3)
O29 C28 O27 123.4(4)
O29 C28 C30 125.7(4)
O27 C28 C30 110.8(3)
O31 C30 C28 107.1(3)
O31 C30 C36 102.7(2)
C28 C30 C36 118.2(3)
O31 C30 C35 104.9(3)
C28 C30 C35 117.9(3)
C36 C30 C35 104.3(3)
C32 O31 C30 106.1(2)
O39 C32 O31 121.6(3)
O39 C32 C33 130.8(3)
O31 C32 C33 107.4(3)
C40 C33 C32 114.0(3)
C40 C33 C36 118.5(4)
C32 C33 C36 100.2(3)
C40 C33 C34 117.7(4)
C32 C33 C34 101.4(3)
C36 C33 C34 102.3(3)
C35 C34 C33 103.7(3)
C34 C35 C30 101.4(3)
C38 C36 C37 110.0(3)
C38 C36 C30 115.4(3)
C37 C36 C30 112.8(3)
C38 C36 C33 113.6(3)
C37 C36 C33 112.8(3)
C30 C36 C33 91.3(3)

loop_
_geom_bond_atom_site_label_1
_geom_bond_atom_site_label_2
_geom_bond_distance
C1 O18 1.177(5)
C1 O2 1.346(5)
C1 O17 1.370(5)
O2 C3 1.448(4)
C3 C16 1.503(5)
C3 C4 1.502(5)
C4 O5 1.414(5)
C4 C13 1.554(6)
O5 C6 1.437(6)
C6 O12 1.423(6)
C6 C11 1.520(7)
C6 C7 1.494(7)
C7 C8 1.530(11)
C8 C9 1.531(15)
C9 C10 1.476(13)
C10 C11 1.525(13)
O12 C13 1.424(5)
C13 C14 1.536(5)
C14 O27 1.463(4)
C14 C15 1.552(5)
C15 O19 1.398(4)
C15 C16 1.513(5)
C16 O17 1.463(4)
O19 Si20 1.630(3)
Si20 C23 1.755(6)
Si20 C21 1.760(6)
Si20 C22 1.807(7)
C23 C25 1.563(10)
C23 C26 1.622(11)
C23 C24 1.582(9)
O27 C28 1.331(4)
C28 O29 1.171(6)
C28 C30 1.499(5)
C30 O31 1.464(4)
C30 C36 1.544(4)
C30 C35 1.534(5)
O31 C32 1.362(4)
C32 O39 1.196(4)
C32 C33 1.505(5)
C33 C40 1.520(6)
C33 C36 1.560(5)
C33 C34 1.565(6)
C34 C35 1.544(7)
C36 C38 1.520(5)
C36 C37 1.530(5)

loop_
_cod_related_entry_id
_cod_related_entry_database
_cod_related_entry_code
1 ChemSpider 21188481
